data_4086551
loop_
_publ_author_name
'Batke, Sonja'
'Sietzen, Malte'
'Merz, Lukas'
'Wadepohl, Hubert'
'Ballmann, Joachim'

_publ_section_title
;
 Closely Related Benzylene-Linked Diamidophosphine Scaffolds and Their
 Zirconium and Hafnium Complexes: How Small Changes of the Ligand Result
 in Different Complex Stabilities and Reactivities
;
_journal_issue 13
_journal_name_full Organometallics
_journal_page_first 2294
_journal_paper_doi 10.1021/acs.organomet.6b00384
_journal_volume 35
_journal_year 2016
_chemical_formula_moiety 'C40 H47 N4 P Zr, C2.5 H6'
_chemical_formula_sum 'C42.5 H53 N4 P Zr'
_chemical_formula_weight 742.08
_chemical_properties_physical 'air-sensitive, moisture-sensitive'
_space_group_crystal_system monoclinic
_space_group_IT_number 15
_space_group_name_Hall '-C 2yc'
_space_group_name_H-M_alt 'C 1 2/c 1'
_symmetry_cell_setting monoclinic
_symmetry_Int_Tables_number 15
_symmetry_space_group_name_Hall '-C 2yc'
_symmetry_space_group_name_H-M 'C 1 2/c 1'
_atom_sites_solution_hydrogens geom
_atom_sites_solution_primary iterative
_atom_sites_solution_secondary difmap
_audit_block_code ba_ms31
_audit_creation_date
;
'Tue Apr 28 14:25:39 2015'
;
_audit_creation_method
;
Olex2 1.2
(compiled 2015.01.26 svn.r3151 for OlexSys, GUI svn.r4998)
;
_audit_update_record '28.04.2015 14:28:31 CEST UTC+02:00  encif 1.29'
_cell_angle_alpha 90
_cell_angle_beta 105.8995(17)
_cell_angle_gamma 90
_cell_formula_units_Z 8
_cell_length_a 18.9485(3)
_cell_length_b 13.7692(2)
_cell_length_c 30.4136(5)
_cell_measurement_reflns_used 28684
_cell_measurement_temperature 120(1)
_cell_measurement_theta_max 31.7590
_cell_measurement_theta_min 3.5900
_cell_volume 7631.5(2)
_computing_cell_refinement
;
CrysAlisPro, Agilent Technologies,
Version 1.171.37.35g (release 09-12-2014 CrysAlis171 .NET)
(compiled Dec  9 2014,15:38:47)
;
_computing_data_collection
;
CrysAlisPro, Agilent Technologies,
Version 1.171.37.35g (release 09-12-2014 CrysAlis171 .NET)
(compiled Dec  9 2014,15:38:47)
;
_computing_data_reduction
;
CrysAlisPro, Agilent Technologies,
Version 1.171.37.35g (release 09-12-2014 CrysAlis171 .NET)
(compiled Dec  9 2014,15:38:47)
;
_computing_molecular_graphics 'Olex2 (Dolomanov et al., 2009)'
_computing_publication_material 'encif (Wadepohl, 2009-14); encifer 1.5 (CCDC, 2014)'
_computing_structure_refinement 'ShelXL (Sheldrick, 2008)'
_computing_structure_solution 'SUPERFLIP (Palatinus, 2007-2009)'
_diffrn_ambient_environment 'perfluoro polyether oil / N~2~'
_diffrn_ambient_temperature 120(1)
_diffrn_detector 'CCD plate'
_diffrn_detector_area_resol_mean 7.9621
_diffrn_detector_type Eos
_diffrn_measured_fraction_theta_full 0.998
_diffrn_measured_fraction_theta_max 0.948
_diffrn_measurement_details
;
  1 omega   -3.00   23.00   0.5000   15.0000
omega____ theta____ kappa____ phi______ frames
    -       26.8662   77.0000  120.0000 52

  2 omega  -41.00   32.00   0.5000   15.0000
omega____ theta____ kappa____ phi______ frames
    -       26.8662  -57.0000   30.0000 146

  3 omega    7.00   50.00   0.5000   15.0000
omega____ theta____ kappa____ phi______ frames
    -       26.8662   38.0000 -180.0000 86

  4 omega   12.00   62.00   0.5000   15.0000
omega____ theta____ kappa____ phi______ frames
    -       26.8662   77.0000  -60.0000 100

  5 omega   -1.00   46.00   0.5000   15.0000
omega____ theta____ kappa____ phi______ frames
    -       26.8662   19.0000   60.0000 94

  6 omega   -3.00   94.00   0.5000   15.0000
omega____ theta____ kappa____ phi______ frames
    -       26.8662   77.0000 -120.0000 194

  7 omega   10.00   96.00   0.5000   15.0000
omega____ theta____ kappa____ phi______ frames
    -       26.8662   57.0000 -180.0000 172

  8 omega   -2.00   24.00   0.5000   15.0000
omega____ theta____ kappa____ phi______ frames
    -       26.8662   78.0000   55.9698 52

  9 omega    1.00   99.00   0.5000   15.0000
omega____ theta____ kappa____ phi______ frames
    -       26.8662   38.0000   90.0000 196

 10 omega   -5.00   20.00   0.5000   15.0000
omega____ theta____ kappa____ phi______ frames
    -       26.8662   80.0000   28.0361 50

 11 omega  -42.00   59.00   0.5000   15.0000
omega____ theta____ kappa____ phi______ frames
    -       28.0000  -79.0000  -11.2935 202

 12 omega  -38.00   58.00   0.5000   15.0000
omega____ theta____ kappa____ phi______ frames
    -       28.0000  -79.0000 -134.5197 192

 13 omega  -25.00   59.00   0.5000   15.0000
omega____ theta____ kappa____ phi______ frames
    -       28.0000  -79.0000  -70.6415 168

 14 omega  -43.00   60.00   0.5000   15.0000
omega____ theta____ kappa____ phi______ frames
    -       28.0000  -80.0000  134.0474 206

 15 omega   34.00   59.00   0.5000   15.0000
omega____ theta____ kappa____ phi______ frames
    -       28.0000  -78.0000   36.5990 50

 16 omega  -46.00   52.00   0.5000   15.0000
omega____ theta____ kappa____ phi______ frames
    -       26.8662  -38.0000  120.0000 196

 17 omega  -46.00  -21.00   0.5000   15.0000
omega____ theta____ kappa____ phi______ frames
    -       26.8662  -38.0000 -120.0000 50

 18 omega    6.00   96.00   0.5000   15.0000
omega____ theta____ kappa____ phi______ frames
    -       26.8662   57.0000 -150.0000 180

;
_diffrn_measurement_device 'four-circle diffractometer'
_diffrn_measurement_device_type 'Agilent SuperNova, Dual, Cu at zero, Eos'
_diffrn_measurement_method '\w scans'
_diffrn_measurement_specimen_support 'polyimid foil'
_diffrn_orient_matrix_UB_11 0.0043862000
_diffrn_orient_matrix_UB_12 -0.0042700000
_diffrn_orient_matrix_UB_13 0.0238426000
_diffrn_orient_matrix_UB_21 -0.0195350000
_diffrn_orient_matrix_UB_22 0.0440786000
_diffrn_orient_matrix_UB_23 -0.0003328000
_diffrn_orient_matrix_UB_31 -0.0333704000
_diffrn_orient_matrix_UB_32 -0.0263233000
_diffrn_orient_matrix_UB_33 -0.0044055000
_diffrn_radiation_monochromator mirror
_diffrn_radiation_probe x-ray
_diffrn_radiation_type 'Mo K\a'
_diffrn_radiation_wavelength 0.71073
_diffrn_reflns_av_R_equivalents 0.0828
_diffrn_reflns_av_unetI/netI 0.0515
_diffrn_reflns_Laue_measured_fraction_full 0.998
_diffrn_reflns_Laue_measured_fraction_max 0.948
_diffrn_reflns_limit_h_max 28
_diffrn_reflns_limit_h_min -27
_diffrn_reflns_limit_k_max 20
_diffrn_reflns_limit_k_min -20
_diffrn_reflns_limit_l_max 45
_diffrn_reflns_limit_l_min -45
_diffrn_reflns_number 114232
_diffrn_reflns_point_group_measured_fraction_full 0.998
_diffrn_reflns_point_group_measured_fraction_max 0.948
_diffrn_reflns_theta_full 25.242
_diffrn_reflns_theta_max 32.857
_diffrn_reflns_theta_min 3.271
_diffrn_source 'microfocus X-Ray tube'
_exptl_absorpt_coefficient_mu 0.365
_exptl_absorpt_correction_T_max 0.976
_exptl_absorpt_correction_T_min 0.952
_exptl_absorpt_correction_type gaussian
_exptl_absorpt_process_details
;
CrysAlisPro, Agilent Technologies,
Version 1.171.37.35g (release 09-12-2014 CrysAlis171 .NET)
(compiled Dec  9 2014,15:38:47)
Numerical absorption correction based on gaussian integration over
            a multifaceted crystal model
Empirical absorption correction using spherical harmonics,
 implemented in SCALE3 ABSPACK scaling algorithm.
;
_exptl_crystal_colour 'light yellow'
_exptl_crystal_density_diffrn 1.292
_exptl_crystal_description irregular
_exptl_crystal_F_000 3128
_exptl_crystal_size_max 0.187
_exptl_crystal_size_mid 0.161
_exptl_crystal_size_min 0.082
_refine_diff_density_max 1.375
_refine_diff_density_min -0.810
_refine_diff_density_rms 0.088
_refine_ls_extinction_method none
_refine_ls_goodness_of_fit_ref 1.071
_refine_ls_hydrogen_treatment constr
_refine_ls_matrix_type full
_refine_ls_number_parameters 447
_refine_ls_number_reflns 13469
_refine_ls_number_restraints 0
_refine_ls_restrained_S_all 1.071
_refine_ls_R_factor_all 0.0681
_refine_ls_R_factor_gt 0.0484
_refine_ls_shift/su_max 0.002
_refine_ls_shift/su_mean 0.000
_refine_ls_structure_factor_coef Fsqd
_refine_ls_weighting_details 'w=1/[\s^2^(Fo^2^)+(0.0419P)^2^+11.0624P] where P=(Fo^2^+2Fc^2^)/3'
_refine_ls_weighting_scheme calc
_refine_ls_wR_factor_gt 0.1027
_refine_ls_wR_factor_ref 0.1103
_reflns_Friedel_coverage 0.000
_reflns_number_gt 10690
_reflns_number_total 13469
_reflns_threshold_expression 'I > 2\s(I)'
_cod_data_source_file om6b00384_si_002.cif
_cod_data_source_block ba_ms31
_cod_depositor_comments 'Adding full bibliography for 4086549--4086572.cif.'
_cod_original_sg_symbol_H-M 'C 2/c'
_cod_original_formula_sum 'C42.50 H53 N4 P Zr'
_cod_database_code 4086551
_audit_block_refno 2422
_audit_block_usercomment 'MS357, irregular, light yellow'
_chemical_oxdiff_formula 'C42.5 H53 N4 P1 Zr1'
_chemical_oxdiff_usercomment 'MS357, irregular, light yellow'
_shelx_space_group_comment
;
The symmetry employed for this shelxl refinement is uniquely defined
by the following loop, which should always be used as a source of
symmetry information in preference to the above space-group names.
They are only intended as comments.
;
_shelx_estimated_absorpt_t_max 0.964
_shelx_estimated_absorpt_t_min 0.964
_reflns_odcompleteness_completeness 99.74
_reflns_odcompleteness_iscentric 1
_reflns_odcompleteness_theta 26.32
_shelxl_version_number 2014/7
_olex2_refinement_description
;
1. Fixed Uiso
 At 1.2 times of:
  All C(H) groups, All C(H,H) groups
 At 1.5 times of:
  All C(H,H,H) groups
2. Others
 Fixed Sof: H53A(0.5) H53B(0.5)
3.a Secondary CH2 refined with riding coordinates:
 C7(H7A,H7B), C14(H14A,H14B), C52(H52A,H52B), C53(H53A,H53B)
3.b Aromatic/amide H refined with riding coordinates:
 C3(H3), C4(H4), C5(H5), C6(H6), C10(H10), C11(H11), C12(H12), C13(H13),
 C16(H16), C17(H17), C18(H18), C19(H19), C20(H20), C22(H22), C24(H24), C26(H26),
  C30(H30), C32(H32), C34(H34)
3.c Idealised Me refined as rotating group:
 C27(H27A,H27B,H27C), C28(H28A,H28B,H28C), C35(H35A,H35B,H35C), C36(H36A,H36B,
 H36C), C37(H37A,H37B,H37C), C38(H38A,H38B,H38C), C39(H39A,H39B,H39C), C40(H40A,
 H40B,H40C), C51(H51A,H51B,H51C)
;
_olex2_submission_special_instructions 'No special instructions were received'
_cell_oxdiff_length_a 18.9490(2)
_cell_oxdiff_length_b 13.76809(19)
_cell_oxdiff_length_c 30.4111(4)
_cell_oxdiff_angle_alpha 89.9873(11)
_cell_oxdiff_angle_beta 105.8735(12)
_cell_oxdiff_angle_gamma 89.9651(11)
_cell_oxdiff_volume 7631.48(18)
_cell_oxdiff_measurement_reflns_used 28683

loop_
_symmetry_equiv_pos_as_xyz
'x, y, z'
'-x, y, -z+1/2'
'x+1/2, y+1/2, z'
'-x+1/2, y+1/2, -z+1/2'
'-x, -y, -z'
'x, -y, z-1/2'
'-x+1/2, -y+1/2, -z'
'x+1/2, -y+1/2, z-1/2'

loop_
_atom_site_label
_atom_site_type_symbol
_atom_site_fract_x
_atom_site_fract_y
_atom_site_fract_z
_atom_site_U_iso_or_equiv
_atom_site_adp_type
_atom_site_occupancy
_atom_site_site_symmetry_order
_atom_site_calc_flag
_atom_site_refinement_flags_posn
_atom_site_refinement_flags_adp
_atom_site_refinement_flags_occupancy
Zr Zr 0.26765(2) 0.39036(2) 0.62934(2) 0.01421(5) Uani 1 1 d . . .
P P 0.37069(3) 0.52198(3) 0.60552(2) 0.01590(9) Uani 1 1 d . . .
N1 N 0.31567(8) 0.30595(11) 0.58641(5) 0.0174(3) Uani 1 1 d . . .
N2 N 0.22426(8) 0.53458(11) 0.61423(5) 0.0165(3) Uani 1 1 d . . .
N3 N 0.31380(9) 0.39105(12) 0.69872(5) 0.0198(3) Uani 1 1 d . . .
N4 N 0.16342(9) 0.33418(12) 0.61812(6) 0.0194(3) Uani 1 1 d . . .
C1 C 0.32405(9) 0.51491(14) 0.54417(6) 0.0162(3) Uani 1 1 d . . .
C2 C 0.31226(10) 0.42257(14) 0.52327(6) 0.0172(3) Uani 1 1 d . . .
C3 C 0.27162(10) 0.41612(15) 0.47750(6) 0.0199(4) Uani 1 1 d . . .
H3 H 0.2623 0.3541 0.4634 0.024 Uiso 1 1 calc R . .
C4 C 0.24461(11) 0.49872(15) 0.45230(6) 0.0220(4) Uani 1 1 d . . .
H4 H 0.2178 0.4930 0.4211 0.026 Uiso 1 1 calc R . .
C5 C 0.25675(11) 0.58952(15) 0.47261(7) 0.0215(4) Uani 1 1 d . . .
H5 H 0.2386 0.6461 0.4553 0.026 Uiso 1 1 calc R . .
C6 C 0.29566(10) 0.59747(14) 0.51853(6) 0.0194(4) Uani 1 1 d . . .
H6 H 0.3030 0.6596 0.5326 0.023 Uiso 1 1 calc R . .
C7 C 0.34550(11) 0.33142(14) 0.54829(6) 0.0196(4) Uani 1 1 d . . .
H7A H 0.3369 0.2767 0.5263 0.024 Uiso 1 1 calc R . .
H7B H 0.3992 0.3405 0.5601 0.024 Uiso 1 1 calc R . .
C8 C 0.36306(10) 0.65092(13) 0.61953(6) 0.0172(3) Uani 1 1 d . . .
C9 C 0.30628(10) 0.68061(14) 0.63825(6) 0.0174(3) Uani 1 1 d . . .
C10 C 0.30186(11) 0.77832(14) 0.64937(6) 0.0209(4) Uani 1 1 d . . .
H10 H 0.2637 0.7989 0.6620 0.025 Uiso 1 1 calc R . .
C11 C 0.35193(11) 0.84600(14) 0.64244(7) 0.0234(4) Uani 1 1 d . . .
H11 H 0.3481 0.9121 0.6504 0.028 Uiso 1 1 calc R . .
C12 C 0.40763(11) 0.81669(15) 0.62390(7) 0.0235(4) Uani 1 1 d . . .
H12 H 0.4419 0.8627 0.6188 0.028 Uiso 1 1 calc R . .
C13 C 0.41307(11) 0.71956(14) 0.61277(7) 0.0218(4) Uani 1 1 d . . .
H13 H 0.4516 0.6997 0.6003 0.026 Uiso 1 1 calc R . .
C14 C 0.25299(10) 0.60822(14) 0.64930(6) 0.0183(3) Uani 1 1 d . . .
H14A H 0.2780 0.5747 0.6782 0.022 Uiso 1 1 calc R . .
H14B H 0.2111 0.6446 0.6547 0.022 Uiso 1 1 calc R . .
C15 C 0.46745(10) 0.50638(14) 0.60659(6) 0.0183(3) Uani 1 1 d . . .
C16 C 0.51544(11) 0.46786(18) 0.64581(7) 0.0276(4) Uani 1 1 d . . .
H16 H 0.4981 0.4525 0.6715 0.033 Uiso 1 1 calc R . .
C17 C 0.58880(12) 0.4517(2) 0.64770(8) 0.0356(5) Uani 1 1 d . . .
H17 H 0.6211 0.4246 0.6745 0.043 Uiso 1 1 calc R . .
C18 C 0.61479(11) 0.47498(17) 0.61071(8) 0.0290(5) Uani 1 1 d . . .
H18 H 0.6650 0.4647 0.6123 0.035 Uiso 1 1 calc R . .
C19 C 0.56797(11) 0.51307(15) 0.57152(7) 0.0234(4) Uani 1 1 d . . .
H19 H 0.5859 0.5293 0.5462 0.028 Uiso 1 1 calc R . .
C20 C 0.49419(10) 0.52769(14) 0.56922(7) 0.0200(4) Uani 1 1 d . . .
H20 H 0.4618 0.5524 0.5419 0.024 Uiso 1 1 calc R . .
C21 C 0.35448(10) 0.23548(13) 0.61707(6) 0.0167(3) Uani 1 1 d . . .
C22 C 0.43014(10) 0.21538(14) 0.62537(6) 0.0201(4) Uani 1 1 d . . .
H22 H 0.4572 0.2463 0.6073 0.024 Uiso 1 1 calc R . .
C23 C 0.46548(11) 0.15141(16) 0.65944(7) 0.0235(4) Uani 1 1 d . . .
C24 C 0.42615(12) 0.10591(16) 0.68642(7) 0.0262(4) Uani 1 1 d . . .
H24 H 0.4507 0.0626 0.7100 0.031 Uiso 1 1 calc R . .
C25 C 0.35145(12) 0.12339(14) 0.67913(7) 0.0227(4) Uani 1 1 d . . .
C26 C 0.31607(10) 0.18587(13) 0.64392(6) 0.0187(3) Uani 1 1 d . . .
H26 H 0.2646 0.1953 0.6378 0.022 Uiso 1 1 calc R . .
C27 C 0.54670(12) 0.1327(2) 0.66782(8) 0.0364(6) Uani 1 1 d . . .
H27A H 0.5575 0.1198 0.6386 0.055 Uiso 1 1 calc GR . .
H27B H 0.5609 0.0764 0.6880 0.055 Uiso 1 1 calc GR . .
H27C H 0.5743 0.1899 0.6823 0.055 Uiso 1 1 calc GR . .
C28 C 0.30857(14) 0.07458(18) 0.70798(8) 0.0325(5) Uani 1 1 d . . .
H28A H 0.3368 0.0196 0.7243 0.049 Uiso 1 1 calc GR . .
H28B H 0.2617 0.0512 0.6883 0.049 Uiso 1 1 calc GR . .
H28C H 0.2993 0.1212 0.7301 0.049 Uiso 1 1 calc GR . .
C29 C 0.17159(9) 0.56480(13) 0.57498(6) 0.0153(3) Uani 1 1 d . . .
C30 C 0.14588(10) 0.49781(14) 0.53886(6) 0.0173(3) Uani 1 1 d . . .
H30 H 0.1641 0.4332 0.5426 0.021 Uiso 1 1 calc R . .
C31 C 0.09517(10) 0.52305(14) 0.49840(6) 0.0177(3) Uani 1 1 d . . .
C32 C 0.06718(10) 0.61766(14) 0.49317(6) 0.0197(4) Uani 1 1 d . . .
H32 H 0.0328 0.6361 0.4654 0.024 Uiso 1 1 calc R . .
C33 C 0.08932(10) 0.68461(14) 0.52830(7) 0.0191(3) Uani 1 1 d . . .
C34 C 0.14214(10) 0.65919(13) 0.56866(6) 0.0177(3) Uani 1 1 d . . .
H34 H 0.1583 0.7063 0.5921 0.021 Uiso 1 1 calc R . .
C35 C 0.07042(11) 0.45088(16) 0.45995(7) 0.0233(4) Uani 1 1 d . . .
H35A H 0.0894 0.4702 0.4343 0.035 Uiso 1 1 calc GR . .
H35B H 0.0167 0.4493 0.4499 0.035 Uiso 1 1 calc GR . .
H35C H 0.0891 0.3862 0.4707 0.035 Uiso 1 1 calc GR . .
C36 C 0.05605(12) 0.78516(15) 0.52390(8) 0.0270(4) Uani 1 1 d . . .
H36A H 0.0941 0.8335 0.5241 0.041 Uiso 1 1 calc GR . .
H36B H 0.0354 0.7973 0.5496 0.041 Uiso 1 1 calc GR . .
H36C H 0.0171 0.7898 0.4952 0.041 Uiso 1 1 calc GR . .
C37 C 0.38943(11) 0.36472(17) 0.72143(7) 0.0268(4) Uani 1 1 d . . .
H37A H 0.4147 0.3469 0.6984 0.040 Uiso 1 1 calc GR . .
H37B H 0.3901 0.3094 0.7418 0.040 Uiso 1 1 calc GR . .
H37C H 0.4145 0.4201 0.7393 0.040 Uiso 1 1 calc GR . .
C38 C 0.27316(13) 0.4101(2) 0.73187(7) 0.0337(5) Uani 1 1 d . . .
H38A H 0.2223 0.4267 0.7158 0.051 Uiso 1 1 calc GR . .
H38B H 0.2959 0.4643 0.7515 0.051 Uiso 1 1 calc GR . .
H38C H 0.2738 0.3520 0.7506 0.051 Uiso 1 1 calc GR . .
C39 C 0.10756(11) 0.38710(16) 0.63338(8) 0.0253(4) Uani 1 1 d . . .
H39A H 0.1308 0.4399 0.6538 0.038 Uiso 1 1 calc GR . .
H39B H 0.0832 0.3427 0.6497 0.038 Uiso 1 1 calc GR . .
H39C H 0.0713 0.4142 0.6068 0.038 Uiso 1 1 calc GR . .
C40 C 0.12906(12) 0.25502(17) 0.58868(9) 0.0344(5) Uani 1 1 d . . .
H40A H 0.0923 0.2810 0.5620 0.052 Uiso 1 1 calc GR . .
H40B H 0.1052 0.2112 0.6056 0.052 Uiso 1 1 calc GR . .
H40C H 0.1664 0.2192 0.5785 0.052 Uiso 1 1 calc GR . .
C51 C 0.3840(3) 0.3144(3) 0.27681(12) 0.0792(12) Uani 1 1 d . . .
H51A H 0.3564 0.3518 0.2502 0.119 Uiso 1 1 calc GR . .
H51B H 0.4070 0.3589 0.3018 0.119 Uiso 1 1 calc GR . .
H51C H 0.3506 0.2707 0.2868 0.119 Uiso 1 1 calc GR . .
C52 C 0.44292(18) 0.2553(3) 0.26389(11) 0.0596(9) Uani 1 1 d . . .
H52A H 0.4678 0.2141 0.2903 0.072 Uiso 1 1 calc R . .
H52B H 0.4190 0.2115 0.2383 0.072 Uiso 1 1 calc R . .
C53 C 0.5000 0.3143(4) 0.2500 0.0673(15) Uani 1 2 d S T P
H53A H 0.5249 0.3568 0.2759 0.081 Uiso 0.5 1 calc R . .
H53B H 0.4751 0.3568 0.2241 0.081 Uiso 0.5 1 calc R . .

loop_
_atom_site_aniso_label
_atom_site_aniso_U_11
_atom_site_aniso_U_22
_atom_site_aniso_U_33
_atom_site_aniso_U_23
_atom_site_aniso_U_13
_atom_site_aniso_U_12
Zr 0.01195(8) 0.01589(8) 0.01536(8) -0.00044(6) 0.00469(6) 0.00030(6)
P 0.0141(2) 0.0163(2) 0.0177(2) -0.00030(16) 0.00493(16) -0.00108(17)
N1 0.0166(7) 0.0161(7) 0.0218(7) 0.0005(6) 0.0090(6) 0.0011(6)
N2 0.0150(7) 0.0160(7) 0.0179(7) -0.0019(5) 0.0038(5) -0.0016(6)
N3 0.0202(7) 0.0210(8) 0.0187(7) -0.0018(6) 0.0062(6) 0.0018(6)
N4 0.0150(7) 0.0170(7) 0.0267(8) -0.0022(6) 0.0067(6) -0.0008(6)
C1 0.0125(7) 0.0192(8) 0.0174(8) -0.0006(6) 0.0047(6) -0.0024(6)
C2 0.0142(8) 0.0194(8) 0.0205(8) -0.0001(6) 0.0091(6) -0.0006(6)
C3 0.0177(8) 0.0231(9) 0.0212(8) -0.0046(7) 0.0092(7) -0.0033(7)
C4 0.0177(8) 0.0308(11) 0.0182(8) -0.0007(7) 0.0061(7) -0.0010(7)
C5 0.0194(9) 0.0240(10) 0.0220(9) 0.0038(7) 0.0070(7) 0.0003(7)
C6 0.0181(8) 0.0181(9) 0.0222(8) 0.0016(7) 0.0059(7) -0.0008(7)
C7 0.0209(9) 0.0180(9) 0.0228(9) -0.0001(7) 0.0108(7) 0.0025(7)
C8 0.0156(8) 0.0167(8) 0.0182(8) -0.0014(6) 0.0025(6) -0.0022(6)
C9 0.0159(8) 0.0181(8) 0.0168(8) -0.0022(6) 0.0019(6) -0.0016(6)
C10 0.0211(9) 0.0206(9) 0.0195(8) -0.0033(7) 0.0029(7) 0.0006(7)
C11 0.0270(10) 0.0160(9) 0.0237(9) -0.0029(7) 0.0010(8) -0.0012(7)
C12 0.0218(9) 0.0203(9) 0.0260(9) -0.0005(7) 0.0026(7) -0.0064(7)
C13 0.0200(9) 0.0202(9) 0.0252(9) 0.0000(7) 0.0064(7) -0.0018(7)
C14 0.0168(8) 0.0193(8) 0.0192(8) -0.0028(7) 0.0057(6) -0.0004(7)
C15 0.0143(8) 0.0179(8) 0.0223(8) -0.0009(7) 0.0040(6) -0.0011(6)
C16 0.0199(9) 0.0415(13) 0.0206(9) 0.0021(8) 0.0040(7) 0.0009(9)
C17 0.0183(10) 0.0580(16) 0.0264(10) 0.0023(10) -0.0009(8) 0.0053(10)
C18 0.0151(9) 0.0355(12) 0.0366(11) -0.0066(9) 0.0074(8) -0.0005(8)
C19 0.0209(9) 0.0216(9) 0.0312(10) -0.0033(8) 0.0129(8) -0.0032(7)
C20 0.0195(9) 0.0181(9) 0.0236(9) 0.0022(7) 0.0077(7) 0.0000(7)
C21 0.0162(8) 0.0148(8) 0.0192(8) -0.0043(6) 0.0049(6) -0.0003(6)
C22 0.0179(8) 0.0229(9) 0.0207(8) -0.0022(7) 0.0071(7) 0.0026(7)
C23 0.0206(9) 0.0266(10) 0.0224(9) -0.0040(7) 0.0044(7) 0.0063(8)
C24 0.0286(10) 0.0257(10) 0.0225(9) 0.0018(8) 0.0040(8) 0.0081(8)
C25 0.0277(10) 0.0180(9) 0.0226(9) -0.0001(7) 0.0072(7) -0.0008(7)
C26 0.0170(8) 0.0164(8) 0.0230(8) -0.0018(7) 0.0061(7) -0.0003(7)
C27 0.0228(10) 0.0506(15) 0.0339(12) 0.0017(10) 0.0042(9) 0.0157(10)
C28 0.0354(12) 0.0327(12) 0.0311(11) 0.0081(9) 0.0118(9) -0.0041(10)
C29 0.0115(7) 0.0163(8) 0.0191(8) 0.0008(6) 0.0060(6) -0.0005(6)
C30 0.0140(8) 0.0180(8) 0.0212(8) -0.0013(6) 0.0070(6) 0.0005(6)
C31 0.0141(8) 0.0223(9) 0.0181(8) -0.0015(7) 0.0066(6) -0.0033(7)
C32 0.0143(8) 0.0243(9) 0.0196(8) 0.0020(7) 0.0033(6) -0.0002(7)
C33 0.0136(8) 0.0173(9) 0.0264(9) 0.0027(7) 0.0056(7) -0.0006(6)
C34 0.0136(8) 0.0171(8) 0.0227(8) -0.0012(6) 0.0054(6) -0.0013(6)
C35 0.0201(9) 0.0289(10) 0.0199(9) -0.0050(7) 0.0037(7) -0.0025(8)
C36 0.0232(10) 0.0206(10) 0.0343(11) 0.0038(8) 0.0028(8) 0.0023(8)
C37 0.0220(10) 0.0336(11) 0.0229(9) -0.0037(8) 0.0030(8) 0.0034(8)
C38 0.0273(11) 0.0543(16) 0.0205(9) -0.0066(9) 0.0085(8) 0.0032(10)
C39 0.0172(9) 0.0266(10) 0.0348(11) 0.0009(8) 0.0115(8) 0.0023(8)
C40 0.0180(9) 0.0294(12) 0.0529(14) -0.0147(10) 0.0050(9) -0.0032(8)
C51 0.109(3) 0.073(3) 0.0496(19) -0.0025(18) 0.013(2) 0.032(2)
C52 0.0582(19) 0.062(2) 0.0427(16) -0.0061(14) -0.0135(14) 0.0099(16)
C53 0.121(5) 0.052(3) 0.0299(19) 0.000 0.023(2) 0.000

loop_
_atom_type_symbol
_atom_type_description
_atom_type_scat_dispersion_real
_atom_type_scat_dispersion_imag
_atom_type_scat_source
C C 0.0033 0.0016 'International Tables Vol C Tables 4.2.6.8 and 6.1.1.4'
H H 0.0000 0.0000 'International Tables Vol C Tables 4.2.6.8 and 6.1.1.4'
N N 0.0061 0.0033 'International Tables Vol C Tables 4.2.6.8 and 6.1.1.4'
P P 0.1023 0.0942 'International Tables Vol C Tables 4.2.6.8 and 6.1.1.4'
Zr Zr -2.9673 0.5597 'International Tables Vol C Tables 4.2.6.8 and 6.1.1.4'

loop_
_exptl_crystal_face_index_h
_exptl_crystal_face_index_k
_exptl_crystal_face_index_l
_exptl_crystal_face_perp_dist
_exptl_oxdiff_crystal_face_indexfrac_h
_exptl_oxdiff_crystal_face_indexfrac_k
_exptl_oxdiff_crystal_face_indexfrac_l
_exptl_oxdiff_crystal_face_x
_exptl_oxdiff_crystal_face_y
_exptl_oxdiff_crystal_face_z
26 3 -3 0.0663 26.0185 3.0020 -3.0146 0.0294 -0.3749 -0.9340
-8 11 35 0.0803 -7.9972 10.9953 35.0417 0.7535 0.6292 -0.1769
7 19 0 0.0745 7.0044 19.0112 0.0277 -0.0498 0.7012 -0.7343
-20 12 3 0.0688 -20.0147 12.0069 3.0362 -0.0667 0.9192 0.3385
5 2 -42 0.0289 4.9925 2.0150 -42.0206 -0.9886 0.0053 -0.0345
-7 -19 0 0.0729 -7.0044 -19.0112 -0.0277 0.0498 -0.7012 0.7343
11 -10 -36 0.0589 10.9991 -9.9944 -36.0426 -0.7684 -0.6434 0.0548
-8 -4 42 0.0407 -7.9947 -4.0161 42.0193 0.9839 -0.0348 0.1874
-24 0 28 0.0753 -24.0105 -0.0085 28.0306 0.5630 0.4593 0.6780
-23 -10 2 0.0887 -23.0162 -10.0060 2.0000 -0.0105 0.0079 1.0226
15 -15 2 0.1048 15.0001 -15.0000 2.0000 0.1775 -0.9549 -0.1145

loop_
_geom_angle_atom_site_label_1
_geom_angle_atom_site_label_2
_geom_angle_atom_site_label_3
_geom_angle
_geom_angle_site_symmetry_1
_geom_angle_site_symmetry_3
N1 Zr P 75.98(4) . .
N1 Zr N2 125.14(6) . .
N1 Zr C21 29.67(6) . .
N2 Zr P 67.25(4) . .
N2 Zr C21 152.30(6) . .
N3 Zr P 97.34(5) . .
N3 Zr N1 120.00(6) . .
N3 Zr N2 104.23(6) . .
N3 Zr N4 106.93(7) . .
N3 Zr C21 92.32(6) . .
N4 Zr P 150.96(5) . .
N4 Zr N1 104.17(6) . .
N4 Zr N2 91.05(6) . .
N4 Zr C21 105.40(6) . .
C21 Zr P 88.98(4) . .
C1 P Zr 92.93(6) . .
C1 P C8 103.88(8) . .
C1 P C15 102.24(8) . .
C8 P Zr 116.39(6) . .
C15 P Zr 131.29(6) . .
C15 P C8 104.47(9) . .
C7 N1 Zr 132.61(12) . .
C21 N1 Zr 101.76(11) . .
C21 N1 C7 116.43(15) . .
C14 N2 Zr 116.09(11) . .
C29 N2 Zr 126.95(12) . .
C29 N2 C14 116.96(15) . .
C37 N3 Zr 125.00(13) . .
C38 N3 Zr 123.93(13) . .
C38 N3 C37 110.88(16) . .
C39 N4 Zr 120.33(13) . .
C40 N4 Zr 129.30(13) . .
C40 N4 C39 109.26(16) . .
C2 C1 P 118.58(14) . .
C6 C1 P 121.85(14) . .
C6 C1 C2 119.42(16) . .
C1 C2 C7 121.87(16) . .
C3 C2 C1 118.82(17) . .
C3 C2 C7 119.23(17) . .
C2 C3 H3 119.4 . .
C4 C3 C2 121.14(18) . .
C4 C3 H3 119.4 . .
C3 C4 H4 119.9 . .
C5 C4 C3 120.13(18) . .
C5 C4 H4 119.9 . .
C4 C5 H5 120.2 . .
C4 C5 C6 119.69(18) . .
C6 C5 H5 120.2 . .
C1 C6 H6 119.6 . .
C5 C6 C1 120.77(18) . .
C5 C6 H6 119.6 . .
N1 C7 C2 113.51(15) . .
N1 C7 H7A 108.9 . .
N1 C7 H7B 108.9 . .
C2 C7 H7A 108.9 . .
C2 C7 H7B 108.9 . .
H7A C7 H7B 107.7 . .
C9 C8 P 119.38(14) . .
C13 C8 P 121.37(15) . .
C13 C8 C9 119.24(18) . .
C8 C9 C14 121.73(17) . .
C10 C9 C8 118.76(17) . .
C10 C9 C14 119.40(17) . .
C9 C10 H10 119.3 . .
C11 C10 C9 121.47(19) . .
C11 C10 H10 119.3 . .
C10 C11 H11 120.2 . .
C12 C11 C10 119.68(18) . .
C12 C11 H11 120.2 . .
C11 C12 H12 120.2 . .
C11 C12 C13 119.65(19) . .
C13 C12 H12 120.2 . .
C8 C13 H13 119.4 . .
C12 C13 C8 121.20(19) . .
C12 C13 H13 119.4 . .
N2 C14 C9 115.45(15) . .
N2 C14 H14A 108.4 . .
N2 C14 H14B 108.4 . .
C9 C14 H14A 108.4 . .
C9 C14 H14B 108.4 . .
H14A C14 H14B 107.5 . .
C16 C15 P 118.32(15) . .
C16 C15 C20 118.69(18) . .
C20 C15 P 122.94(14) . .
C15 C16 H16 119.8 . .
C15 C16 C17 120.4(2) . .
C17 C16 H16 119.8 . .
C16 C17 H17 119.9 . .
C18 C17 C16 120.2(2) . .
C18 C17 H17 119.9 . .
C17 C18 H18 119.9 . .
C19 C18 C17 120.17(19) . .
C19 C18 H18 119.9 . .
C18 C19 H19 120.1 . .
C18 C19 C20 119.79(19) . .
C20 C19 H19 120.1 . .
C15 C20 H20 119.6 . .
C19 C20 C15 120.72(18) . .
C19 C20 H20 119.6 . .
N1 C21 Zr 48.57(8) . .
N1 C21 C22 125.05(17) . .
N1 C21 C26 117.33(16) . .
C22 C21 Zr 137.30(13) . .
C26 C21 Zr 82.85(11) . .
C26 C21 C22 117.45(17) . .
C21 C22 H22 119.4 . .
C23 C22 C21 121.13(18) . .
C23 C22 H22 119.4 . .
C22 C23 C24 119.85(18) . .
C22 C23 C27 119.7(2) . .
C24 C23 C27 120.43(19) . .
C23 C24 H24 119.6 . .
C25 C24 C23 120.73(19) . .
C25 C24 H24 119.6 . .
C24 C25 C26 118.88(19) . .
C24 C25 C28 121.12(19) . .
C26 C25 C28 119.99(19) . .
C21 C26 H26 119.1 . .
C25 C26 C21 121.86(18) . .
C25 C26 H26 119.1 . .
C23 C27 H27A 109.5 . .
C23 C27 H27B 109.5 . .
C23 C27 H27C 109.5 . .
H27A C27 H27B 109.5 . .
H27A C27 H27C 109.5 . .
H27B C27 H27C 109.5 . .
C25 C28 H28A 109.5 . .
C25 C28 H28B 109.5 . .
C25 C28 H28C 109.5 . .
H28A C28 H28B 109.5 . .
H28A C28 H28C 109.5 . .
H28B C28 H28C 109.5 . .
N2 C29 C30 118.94(16) . .
N2 C29 C34 123.86(16) . .
C34 C29 C30 117.20(16) . .
C29 C30 H30 118.8 . .
C31 C30 C29 122.33(17) . .
C31 C30 H30 118.8 . .
C30 C31 C32 119.00(17) . .
C30 C31 C35 121.16(18) . .
C32 C31 C35 119.84(17) . .
C31 C32 H32 119.8 . .
C33 C32 C31 120.42(17) . .
C33 C32 H32 119.8 . .
C32 C33 C34 120.17(17) . .
C32 C33 C36 120.66(17) . .
C34 C33 C36 119.17(17) . .
C29 C34 H34 119.6 . .
C33 C34 C29 120.83(17) . .
C33 C34 H34 119.6 . .
C31 C35 H35A 109.5 . .
C31 C35 H35B 109.5 . .
C31 C35 H35C 109.5 . .
H35A C35 H35B 109.5 . .
H35A C35 H35C 109.5 . .
H35B C35 H35C 109.5 . .
C33 C36 H36A 109.5 . .
C33 C36 H36B 109.5 . .
C33 C36 H36C 109.5 . .
H36A C36 H36B 109.5 . .
H36A C36 H36C 109.5 . .
H36B C36 H36C 109.5 . .
N3 C37 H37A 109.5 . .
N3 C37 H37B 109.5 . .
N3 C37 H37C 109.5 . .
H37A C37 H37B 109.5 . .
H37A C37 H37C 109.5 . .
H37B C37 H37C 109.5 . .
N3 C38 H38A 109.5 . .
N3 C38 H38B 109.5 . .
N3 C38 H38C 109.5 . .
H38A C38 H38B 109.5 . .
H38A C38 H38C 109.5 . .
H38B C38 H38C 109.5 . .
N4 C39 H39A 109.5 . .
N4 C39 H39B 109.5 . .
N4 C39 H39C 109.5 . .
H39A C39 H39B 109.5 . .
H39A C39 H39C 109.5 . .
H39B C39 H39C 109.5 . .
N4 C40 H40A 109.5 . .
N4 C40 H40B 109.5 . .
N4 C40 H40C 109.5 . .
H40A C40 H40B 109.5 . .
H40A C40 H40C 109.5 . .
H40B C40 H40C 109.5 . .
H51A C51 H51B 109.5 . .
H51A C51 H51C 109.5 . .
H51B C51 H51C 109.5 . .
C52 C51 H51A 109.5 . .
C52 C51 H51B 109.5 . .
C52 C51 H51C 109.5 . .
C51 C52 H52A 108.6 . .
C51 C52 H52B 108.6 . .
H52A C52 H52B 107.5 . .
C53 C52 C51 114.8(3) . .
C53 C52 H52A 108.6 . .
C53 C52 H52B 108.6 . .
C52 C53 C52 114.6(4) . 2_655
C52 C53 H53A 108.6 . .
C52 C53 H53A 108.6 2_655 .
C52 C53 H53B 108.6 2_655 .
C52 C53 H53B 108.6 . .
H53A C53 H53B 107.6 . .

loop_
_geom_bond_atom_site_label_1
_geom_bond_atom_site_label_2
_geom_bond_distance
_geom_bond_site_symmetry_2
Zr P 2.8976(5) .
Zr N1 2.1293(15) .
Zr N2 2.1502(16) .
Zr N3 2.0510(16) .
Zr N4 2.0606(16) .
Zr C21 2.7803(18) .
P C1 1.8354(18) .
P C8 1.8406(19) .
P C15 1.8374(19) .
N1 C7 1.465(2) .
N1 C21 1.406(2) .
N2 C14 1.464(2) .
N2 C29 1.393(2) .
N3 C37 1.456(3) .
N3 C38 1.450(3) .
N4 C39 1.461(2) .
N4 C40 1.447(3) .
C1 C2 1.412(3) .
C1 C6 1.400(3) .
C2 C3 1.397(3) .
C2 C7 1.513(3) .
C3 H3 0.9500 .
C3 C4 1.389(3) .
C4 H4 0.9500 .
C4 C5 1.386(3) .
C5 H5 0.9500 .
C5 C6 1.393(3) .
C6 H6 0.9500 .
C7 H7A 0.9900 .
C7 H7B 0.9900 .
C8 C9 1.409(3) .
C8 C13 1.393(3) .
C9 C10 1.395(3) .
C9 C14 1.521(3) .
C10 H10 0.9500 .
C10 C11 1.387(3) .
C11 H11 0.9500 .
C11 C12 1.386(3) .
C12 H12 0.9500 .
C12 C13 1.390(3) .
C13 H13 0.9500 .
C14 H14A 0.9900 .
C14 H14B 0.9900 .
C15 C16 1.392(3) .
C15 C20 1.397(3) .
C16 H16 0.9500 .
C16 C17 1.393(3) .
C17 H17 0.9500 .
C17 C18 1.384(3) .
C18 H18 0.9500 .
C18 C19 1.380(3) .
C19 H19 0.9500 .
C19 C20 1.395(3) .
C20 H20 0.9500 .
C21 C22 1.413(3) .
C21 C26 1.410(3) .
C22 H22 0.9500 .
C22 C23 1.385(3) .
C23 C24 1.399(3) .
C23 C27 1.512(3) .
C24 H24 0.9500 .
C24 C25 1.392(3) .
C25 C26 1.394(3) .
C25 C28 1.507(3) .
C26 H26 0.9500 .
C27 H27A 0.9800 .
C27 H27B 0.9800 .
C27 H27C 0.9800 .
C28 H28A 0.9800 .
C28 H28B 0.9800 .
C28 H28C 0.9800 .
C29 C30 1.415(2) .
C29 C34 1.407(3) .
C30 H30 0.9500 .
C30 C31 1.382(3) .
C31 C32 1.399(3) .
C31 C35 1.508(3) .
C32 H32 0.9500 .
C32 C33 1.386(3) .
C33 C34 1.399(3) .
C33 C36 1.512(3) .
C34 H34 0.9500 .
C35 H35A 0.9800 .
C35 H35B 0.9800 .
C35 H35C 0.9800 .
C36 H36A 0.9800 .
C36 H36B 0.9800 .
C36 H36C 0.9800 .
C37 H37A 0.9800 .
C37 H37B 0.9800 .
C37 H37C 0.9800 .
C38 H38A 0.9800 .
C38 H38B 0.9800 .
C38 H38C 0.9800 .
C39 H39A 0.9800 .
C39 H39B 0.9800 .
C39 H39C 0.9800 .
C40 H40A 0.9800 .
C40 H40B 0.9800 .
C40 H40C 0.9800 .
C51 H51A 0.9800 .
C51 H51B 0.9800 .
C51 H51C 0.9800 .
C51 C52 1.518(5) .
C52 H52A 0.9900 .
C52 H52B 0.9900 .
C52 C53 1.503(5) .
C53 C52 1.503(5) 2_655
C53 H53A 0.9900 .
C53 H53B 0.9900 .

loop_
_geom_torsion_atom_site_label_1
_geom_torsion_atom_site_label_2
_geom_torsion_atom_site_label_3
_geom_torsion_atom_site_label_4
_geom_torsion
_geom_torsion_site_symmetry_4
Zr P C1 C2 -54.48(14) .
Zr P C1 C6 121.07(15) .
Zr P C8 C9 -3.65(17) .
Zr P C8 C13 175.18(13) .
Zr P C15 C16 -48.44(19) .
Zr P C15 C20 128.85(14) .
Zr N1 C7 C2 -26.6(2) .
Zr N1 C21 C22 -125.32(17) .
Zr N1 C21 C26 49.98(17) .
Zr N2 C14 C9 106.15(15) .
Zr N2 C29 C30 -4.8(2) .
Zr N2 C29 C34 175.63(13) .
Zr C21 C22 C23 109.1(2) .
Zr C21 C26 C25 -136.75(17) .
P C1 C2 C3 174.88(13) .
P C1 C2 C7 -8.2(2) .
P C1 C6 C5 -176.24(14) .
P C8 C9 C10 179.00(14) .
P C8 C9 C14 2.9(2) .
P C8 C13 C12 -179.22(15) .
P C15 C16 C17 177.88(19) .
P C15 C20 C19 -178.94(15) .
N1 C21 C22 C23 173.54(18) .
N1 C21 C26 C25 -172.10(17) .
N2 C29 C30 C31 -178.25(16) .
N2 C29 C34 C33 179.99(17) .
C1 P C8 C9 96.81(15) .
C1 P C8 C13 -84.37(16) .
C1 P C15 C16 -153.53(17) .
C1 P C15 C20 23.77(18) .
C1 C2 C3 C4 1.6(3) .
C1 C2 C7 N1 67.0(2) .
C2 C1 C6 C5 -0.7(3) .
C2 C3 C4 C5 -1.0(3) .
C3 C2 C7 N1 -116.08(19) .
C3 C4 C5 C6 -0.5(3) .
C4 C5 C6 C1 1.4(3) .
C6 C1 C2 C3 -0.8(3) .
C6 C1 C2 C7 176.12(17) .
C7 N1 C21 Zr 151.13(18) .
C7 N1 C21 C22 25.8(3) .
C7 N1 C21 C26 -158.89(16) .
C7 C2 C3 C4 -175.33(17) .
C8 P C1 C2 -172.58(14) .
C8 P C1 C6 2.96(17) .
C8 P C15 C16 98.44(17) .
C8 P C15 C20 -84.26(17) .
C8 C9 C10 C11 -0.1(3) .
C8 C9 C14 N2 -44.4(2) .
C9 C8 C13 C12 -0.4(3) .
C9 C10 C11 C12 0.3(3) .
C10 C9 C14 N2 139.51(17) .
C10 C11 C12 C13 -0.5(3) .
C11 C12 C13 C8 0.6(3) .
C13 C8 C9 C10 0.1(3) .
C13 C8 C9 C14 -175.98(17) .
C14 N2 C29 C30 175.79(16) .
C14 N2 C29 C34 -3.8(2) .
C14 C9 C10 C11 176.14(17) .
C15 P C1 C2 78.93(15) .
C15 P C1 C6 -105.52(16) .
C15 P C8 C9 -156.37(14) .
C15 P C8 C13 22.45(18) .
C15 C16 C17 C18 0.8(4) .
C16 C15 C20 C19 -1.7(3) .
C16 C17 C18 C19 -0.9(4) .
C17 C18 C19 C20 -0.2(3) .
C18 C19 C20 C15 1.6(3) .
C20 C15 C16 C17 0.5(3) .
C21 N1 C7 C2 -166.62(16) .
C21 C22 C23 C24 -0.3(3) .
C21 C22 C23 C27 -179.12(19) .
C22 C21 C26 C25 3.6(3) .
C22 C23 C24 C25 0.7(3) .
C23 C24 C25 C26 1.1(3) .
C23 C24 C25 C28 179.9(2) .
C24 C25 C26 C21 -3.2(3) .
C26 C21 C22 C23 -1.8(3) .
C27 C23 C24 C25 179.5(2) .
C28 C25 C26 C21 177.90(19) .
C29 N2 C14 C9 -74.4(2) .
C29 C30 C31 C32 -1.2(3) .
C29 C30 C31 C35 178.20(17) .
C30 C29 C34 C33 0.4(3) .
C30 C31 C32 C33 -0.8(3) .
C31 C32 C33 C34 2.6(3) .
C31 C32 C33 C36 -176.48(18) .
C32 C33 C34 C29 -2.3(3) .
C34 C29 C30 C31 1.4(3) .
C35 C31 C32 C33 179.81(17) .
C36 C33 C34 C29 176.70(17) .
C51 C52 C53 C52 -178.5(3) 2_655
